data_1502822
loop_
_publ_author_name
'Jiao, Wei-Hua'
'Gao, Hao'
'Li, Chen-Yang'
'Zhao, Feng'
'Jiang, Ren-Wang'
'Wang, Ying'
'Zhou, Guang-Xiong'
'Yao, Xin-Sheng'

_publ_section_title
;
 Quassidines A-D, bis-beta-carboline alkaloids from the stems of Picrasma
 quassioides.
;
_journal_issue 2
_journal_name_full 'Journal of natural products'
_journal_page_first 167
_journal_page_last 171
_journal_paper_doi 10.1021/np900538r
_journal_volume 73
_journal_year 2010
_chemical_formula_sum 'C29 H26 N4 O3'
_chemical_formula_weight 478.54
_chemical_name_systematic
; 
 ? 
;
_space_group_IT_number 14
_symmetry_cell_setting monoclinic
_symmetry_space_group_name_Hall '-P 2ybc'
_symmetry_space_group_name_H-M 'P 1 21/c 1'
_atom_sites_solution_hydrogens geom
_atom_sites_solution_primary direct
_atom_sites_solution_secondary difmap
_audit_creation_method SHELXL-97
_cell_angle_alpha 90.00
_cell_angle_beta 91.48(3)
_cell_angle_gamma 90.00
_cell_formula_units_Z 4
_cell_length_a 12.151(2)
_cell_length_b 8.4812(17)
_cell_length_c 22.796(5)
_cell_measurement_temperature 293(2)
_cell_volume 2348.5(8)
_computing_structure_refinement 'SHELXL-97 (Sheldrick, 1997)'
_computing_structure_solution 'SHELXS-97 (Sheldrick, 1990)'
_diffrn_ambient_temperature 293(2)
_diffrn_measured_fraction_theta_full 0.920
_diffrn_measured_fraction_theta_max 0.920
_diffrn_radiation_monochromator graphite
_diffrn_radiation_source 'fine-focus sealed tube'
_diffrn_radiation_type MoK\a
_diffrn_radiation_wavelength 0.71073
_diffrn_reflns_av_R_equivalents 0.0320
_diffrn_reflns_av_sigmaI/netI 0.0455
_diffrn_reflns_limit_h_max 10
_diffrn_reflns_limit_h_min -13
_diffrn_reflns_limit_k_max 9
_diffrn_reflns_limit_k_min -9
_diffrn_reflns_limit_l_max 25
_diffrn_reflns_limit_l_min -25
_diffrn_reflns_number 9017
_diffrn_reflns_theta_full 23.90
_diffrn_reflns_theta_max 23.90
_diffrn_reflns_theta_min 1.68
_exptl_absorpt_coefficient_mu 0.090
_exptl_crystal_colour colorless
_exptl_crystal_density_diffrn 1.353
_exptl_crystal_density_method 'not measured'
_exptl_crystal_description block
_exptl_crystal_F_000 1008
_exptl_crystal_size_max 0.44
_exptl_crystal_size_mid 0.38
_exptl_crystal_size_min 0.32
_refine_diff_density_max 0.160
_refine_diff_density_min -0.171
_refine_diff_density_rms 0.036
_refine_ls_extinction_coef 0.0063(8)
_refine_ls_extinction_expression Fc^*^=kFc[1+0.001xFc^2^\l^3^/sin(2\q)]^-1/4^
_refine_ls_extinction_method SHELXL
_refine_ls_goodness_of_fit_ref 0.918
_refine_ls_hydrogen_treatment mixed
_refine_ls_matrix_type full
_refine_ls_number_parameters 327
_refine_ls_number_reflns 3354
_refine_ls_number_restraints 0
_refine_ls_restrained_S_all 0.918
_refine_ls_R_factor_all 0.0577
_refine_ls_R_factor_gt 0.0369
_refine_ls_shift/su_max 0.001
_refine_ls_shift/su_mean 0.000
_refine_ls_structure_factor_coef Fsqd
_refine_ls_weighting_details 'calc w=1/[\s^2^(Fo^2^)+(0.0545P)^2^+0.0000P] where P=(Fo^2^+2Fc^2^)/3'
_refine_ls_weighting_scheme calc
_refine_ls_wR_factor_gt 0.0870
_refine_ls_wR_factor_ref 0.0938
_reflns_number_gt 2404
_reflns_number_total 3354
_reflns_threshold_expression >2sigma(I)
_cod_data_source_file np900538r_si_002.cif
_cod_data_source_block km24
_cod_depositor_comments
;
The following automatic conversions were performed:

'_symmetry_cell_setting' value 'Monoclinic' changed to 'monoclinic'
according to /home/saulius/struct/CIF-dictionaries/cif_core.dic
dictionary named 'cif_core.dic' version 2.4.2 from 2011-04-26.

Automatic conversion script
Id: cif_fix_values 1715 2011-07-08 13:25:40Z adriana 
;
_cod_original_sg_symbol_H-M P2(1)/c
_cod_database_code 1502822

loop_
_symmetry_equiv_pos_as_xyz
'x, y, z'
'-x, y+1/2, -z+1/2'
'-x, -y, -z'
'x, -y-1/2, z-1/2'

loop_
_atom_site_label
_atom_site_type_symbol
_atom_site_fract_x
_atom_site_fract_y
_atom_site_fract_z
_atom_site_U_iso_or_equiv
_atom_site_adp_type
_atom_site_occupancy
_atom_site_symmetry_multiplicity
_atom_site_calc_flag
_atom_site_refinement_flags
O1 O 0.86235(11) 0.64355(15) -0.19202(6) 0.0354(4) Uani 1 1 d .
O2 O 1.05655(12) 0.17150(17) 0.02191(7) 0.0432(4) Uani 1 1 d .
N1 N 0.86520(13) 0.29566(19) -0.03569(7) 0.0326(4) Uani 1 1 d .
H1A H 0.8454 0.2344 -0.0078 0.039 Uiso 1 1 calc R
C2 C 0.79557(17) 0.3803(2) -0.07243(8) 0.0300(5) Uani 1 1 d .
C3 C 0.68010(16) 0.3784(2) -0.07500(8) 0.0296(5) Uani 1 1 d .
N4 N 0.62863(13) 0.47250(18) -0.11389(7) 0.0305(4) Uani 1 1 d .
C5 C 0.68751(17) 0.5616(2) -0.15148(9) 0.0319(5) Uani 1 1 d .
H5A H 0.6490 0.6271 -0.1775 0.038 Uiso 1 1 calc R
C6 C 0.80107(16) 0.5607(2) -0.15334(8) 0.0299(5) Uani 1 1 d .
C7 C 0.85838(16) 0.4661(2) -0.11223(8) 0.0303(5) Uani 1 1 d .
C8 C 0.97236(17) 0.4297(2) -0.09960(9) 0.0315(5) Uani 1 1 d .
C9 C 1.07293(17) 0.4700(2) -0.12486(9) 0.0364(5) Uani 1 1 d .
H9A H 1.0751 0.5380 -0.1568 0.044 Uiso 1 1 calc R
C10 C 1.16803(18) 0.4058(2) -0.10094(10) 0.0417(6) Uani 1 1 d .
H10A H 1.2348 0.4292 -0.1179 0.050 Uiso 1 1 calc R
C11 C 1.16751(17) 0.3065(2) -0.05193(11) 0.0404(5) Uani 1 1 d .
H11A H 1.2336 0.2670 -0.0366 0.048 Uiso 1 1 calc R
C12 C 1.06942(18) 0.2665(2) -0.02609(9) 0.0357(5) Uani 1 1 d .
C13 C 0.97228(16) 0.3260(2) -0.05127(9) 0.0324(5) Uani 1 1 d .
C14 C 0.61540(16) 0.2679(2) -0.03735(9) 0.0302(5) Uani 1 1 d .
H14A H 0.6519 0.1648 -0.0374 0.036 Uiso 1 1 calc R
C15 C 0.49093(17) 0.2415(2) -0.04889(9) 0.0324(5) Uani 1 1 d .
H15A H 0.4533 0.3313 -0.0665 0.039 Uiso 1 1 calc R
H15B H 0.4737 0.1453 -0.0702 0.039 Uiso 1 1 calc R
C16 C 0.80299(19) 0.7223(3) -0.23886(9) 0.0414(6) Uani 1 1 d .
H16A H 0.8540 0.7765 -0.2632 0.062 Uiso 1 1 calc R
H16B H 0.7527 0.7970 -0.2227 0.062 Uiso 1 1 calc R
H16C H 0.7626 0.6461 -0.2619 0.062 Uiso 1 1 calc R
C17 C 1.15469(19) 0.1126(3) 0.04988(10) 0.0452(6) Uani 1 1 d .
H17A H 1.1357 0.0480 0.0827 0.068 Uiso 1 1 calc R
H17B H 1.1993 0.1994 0.0633 0.068 Uiso 1 1 calc R
H17C H 1.1950 0.0509 0.0224 0.068 Uiso 1 1 calc R
C18 C 0.97618(18) 0.0232(3) 0.19479(10) 0.0448(6) Uani 1 1 d .
H18A H 1.0198 -0.0002 0.2294 0.067 Uiso 1 1 calc R
H18B H 1.0196 0.0820 0.1678 0.067 Uiso 1 1 calc R
H18C H 0.9521 -0.0734 0.1766 0.067 Uiso 1 1 calc R
O1' O 0.88226(12) 0.11464(17) 0.21047(6) 0.0381(4) Uani 1 1 d .
N1' N 0.57549(14) 0.40795(19) 0.15566(7) 0.0312(4) Uani 1 1 d .
H1'A H 0.5234 0.4527 0.1356 0.037 Uiso 1 1 calc R
C2' C 0.65238(16) 0.3045(2) 0.13389(8) 0.0293(5) Uani 1 1 d .
C3' C 0.66671(16) 0.2566(2) 0.07555(9) 0.0302(5) Uani 1 1 d .
N4' N 0.75088(14) 0.1626(2) 0.06373(7) 0.0360(4) Uani 1 1 d .
C5' C 0.82198(18) 0.1135(2) 0.10739(9) 0.0372(5) Uani 1 1 d .
H5'A H 0.8799 0.0476 0.0977 0.045 Uiso 1 1 calc R
C6' C 0.81177(17) 0.1576(2) 0.16562(9) 0.0316(5) Uani 1 1 d .
C7' C 0.72428(17) 0.2569(2) 0.17959(8) 0.0297(5) Uani 1 1 d .
C8' C 0.68935(16) 0.3354(2) 0.23198(8) 0.0298(5) Uani 1 1 d .
C9' C 0.72595(18) 0.3375(2) 0.29104(9) 0.0351(5) Uani 1 1 d .
H9'A H 0.7873 0.2795 0.3033 0.042 Uiso 1 1 calc R
C10' C 0.66850(19) 0.4278(2) 0.33030(9) 0.0390(5) Uani 1 1 d .
H10B H 0.6918 0.4297 0.3695 0.047 Uiso 1 1 calc R
C11' C 0.57625(19) 0.5166(3) 0.31284(9) 0.0402(5) Uani 1 1 d .
H11B H 0.5394 0.5755 0.3406 0.048 Uiso 1 1 calc R
C12' C 0.53899(18) 0.5184(2) 0.25524(9) 0.0361(5) Uani 1 1 d .
H12A H 0.4780 0.5779 0.2435 0.043 Uiso 1 1 calc R
C13' C 0.59642(17) 0.4273(2) 0.21503(9) 0.0311(5) Uani 1 1 d .
C14' C 0.59087(16) 0.3116(2) 0.02714(8) 0.0312(5) Uani 1 1 d .
H14B H 0.5799 0.4257 0.0303 0.037 Uiso 1 1 calc R
C15' C 0.47716(17) 0.2280(3) 0.01805(9) 0.0356(5) Uani 1 1 d .
H15C H 0.4759 0.1202 0.0323 0.043 Uiso 1 1 calc R
H15D H 0.4156 0.2878 0.0326 0.043 Uiso 1 1 calc R

loop_
_atom_site_aniso_label
_atom_site_aniso_U_11
_atom_site_aniso_U_22
_atom_site_aniso_U_33
_atom_site_aniso_U_23
_atom_site_aniso_U_13
_atom_site_aniso_U_12
O1 0.0367(8) 0.0345(8) 0.0353(8) 0.0052(6) 0.0051(7) -0.0004(7)
O2 0.0330(8) 0.0463(9) 0.0500(9) 0.0090(7) -0.0052(8) 0.0064(7)
N1 0.0265(9) 0.0355(9) 0.0358(9) 0.0065(7) -0.0010(8) 0.0007(8)
C2 0.0313(11) 0.0289(10) 0.0299(10) -0.0016(8) -0.0006(10) 0.0016(9)
C3 0.0310(11) 0.0303(10) 0.0274(10) -0.0013(8) 0.0007(9) 0.0014(9)
N4 0.0305(9) 0.0331(9) 0.0281(9) 0.0000(7) 0.0014(8) 0.0027(8)
C5 0.0357(12) 0.0302(10) 0.0299(10) 0.0019(8) 0.0011(10) 0.0029(9)
C6 0.0342(11) 0.0260(10) 0.0298(10) -0.0009(8) 0.0058(10) -0.0014(9)
C7 0.0324(11) 0.0284(10) 0.0301(10) -0.0041(8) 0.0012(10) -0.0018(9)
C8 0.0290(11) 0.0290(10) 0.0364(11) -0.0037(8) -0.0014(10) -0.0008(9)
C9 0.0331(12) 0.0336(11) 0.0428(12) -0.0012(9) 0.0058(11) -0.0045(10)
C10 0.0288(12) 0.0409(12) 0.0557(14) -0.0007(10) 0.0042(11) -0.0051(10)
C11 0.0237(11) 0.0407(12) 0.0566(14) -0.0035(10) -0.0028(11) 0.0005(10)
C12 0.0341(12) 0.0323(11) 0.0403(12) -0.0005(9) -0.0045(10) 0.0013(10)
C13 0.0250(11) 0.0332(11) 0.0389(12) -0.0038(9) -0.0002(10) -0.0014(9)
C14 0.0297(11) 0.0334(10) 0.0274(10) -0.0006(8) 0.0000(9) 0.0049(9)
C15 0.0314(11) 0.0350(11) 0.0308(11) 0.0022(8) 0.0011(10) 0.0015(9)
C16 0.0484(14) 0.0388(12) 0.0373(12) 0.0083(9) 0.0066(11) 0.0061(11)
C17 0.0412(13) 0.0477(13) 0.0463(14) -0.0014(11) -0.0069(12) 0.0133(11)
C18 0.0343(12) 0.0548(14) 0.0453(13) 0.0126(11) 0.0012(11) 0.0080(11)
O1' 0.0353(8) 0.0439(8) 0.0350(8) 0.0080(6) -0.0019(7) 0.0091(7)
N1' 0.0294(9) 0.0393(9) 0.0248(9) 0.0017(7) 0.0008(8) 0.0051(8)
C2' 0.0274(10) 0.0313(11) 0.0291(11) 0.0028(8) -0.0014(10) -0.0015(9)
C3' 0.0277(11) 0.0347(11) 0.0283(10) -0.0003(8) 0.0021(9) -0.0010(9)
N4' 0.0374(10) 0.0401(10) 0.0302(9) -0.0003(7) -0.0004(9) 0.0066(9)
C5' 0.0361(12) 0.0370(12) 0.0387(12) 0.0012(9) 0.0041(11) 0.0084(10)
C6' 0.0325(11) 0.0310(11) 0.0311(11) 0.0063(8) -0.0034(10) 0.0002(9)
C7' 0.0314(11) 0.0290(10) 0.0287(11) 0.0044(8) 0.0004(10) -0.0025(9)
C8' 0.0335(11) 0.0286(10) 0.0273(10) 0.0032(8) 0.0029(9) -0.0055(9)
C9' 0.0400(12) 0.0331(11) 0.0320(11) 0.0058(8) -0.0015(10) -0.0053(10)
C10' 0.0536(14) 0.0376(12) 0.0258(10) 0.0014(9) 0.0025(11) -0.0084(11)
C11' 0.0487(14) 0.0409(12) 0.0315(12) -0.0042(9) 0.0101(11) -0.0048(11)
C12' 0.0363(12) 0.0369(12) 0.0352(12) -0.0013(9) 0.0055(10) 0.0003(10)
C13' 0.0318(11) 0.0333(11) 0.0283(11) 0.0012(8) 0.0017(10) -0.0039(9)
C14' 0.0318(11) 0.0359(11) 0.0259(11) -0.0004(8) 0.0009(9) 0.0033(9)
C15' 0.0284(11) 0.0457(12) 0.0330(12) 0.0010(9) 0.0026(10) -0.0001(10)

loop_
_atom_type_symbol
_atom_type_description
_atom_type_scat_dispersion_real
_atom_type_scat_dispersion_imag
_atom_type_scat_source
C C 0.0033 0.0016 'International Tables Vol C Tables 4.2.6.8 and 6.1.1.4'
H H 0.0000 0.0000 'International Tables Vol C Tables 4.2.6.8 and 6.1.1.4'
N N 0.0061 0.0033 'International Tables Vol C Tables 4.2.6.8 and 6.1.1.4'
O O 0.0106 0.0060 'International Tables Vol C Tables 4.2.6.8 and 6.1.1.4'

loop_
_geom_angle_atom_site_label_1
_geom_angle_atom_site_label_2
_geom_angle_atom_site_label_3
_geom_angle
C6 O1 C16 116.60(16)
C12 O2 C17 116.80(17)
C2 N1 C13 108.33(17)
N1 C2 C3 128.14(18)
N1 C2 C7 109.13(17)
C3 C2 C7 122.60(18)
N4 C3 C2 118.12(18)
N4 C3 C14 120.50(18)
C2 C3 C14 121.31(18)
C3 N4 C5 120.35(17)
N4 C5 C6 123.95(18)
O1 C6 C5 125.42(18)
O1 C6 C7 117.14(17)
C5 C6 C7 117.44(18)
C2 C7 C6 117.32(18)
C2 C7 C8 107.20(17)
C6 C7 C8 135.48(18)
C9 C8 C13 119.32(19)
C9 C8 C7 135.00(19)
C13 C8 C7 105.65(17)
C10 C9 C8 118.1(2)
C9 C10 C11 122.2(2)
C12 C11 C10 120.6(2)
O2 C12 C11 126.9(2)
O2 C12 C13 115.39(18)
C11 C12 C13 117.7(2)
N1 C13 C12 128.30(19)
N1 C13 C8 109.67(18)
C12 C13 C8 122.02(19)
C3 C14 C15 121.09(17)
C3 C14 C14' 120.45(17)
C15 C14 C14' 89.13(15)
C15' C15 C14 88.45(15)
C6' O1' C18 116.48(16)
C13' N1' C2' 108.53(16)
N1' C2' C7' 109.26(16)
N1' C2' C3' 128.60(18)
C7' C2' C3' 122.02(18)
N4' C3' C2' 118.64(18)
N4' C3' C14' 120.03(17)
C2' C3' C14' 121.32(17)
C3' N4' C5' 120.68(17)
N4' C5' C6' 122.99(19)
O1' C6' C5' 125.04(18)
O1' C6' C7' 117.10(17)
C5' C6' C7' 117.84(19)
C6' C7' C2' 117.82(18)
C6' C7' C8' 135.11(19)
C2' C7' C8' 106.97(17)
C9' C8' C13' 118.94(19)
C9' C8' C7' 134.94(19)
C13' C8' C7' 106.12(17)
C10' C9' C8' 118.3(2)
C9' C10' C11' 121.9(2)
C12' C11' C10' 121.2(2)
C11' C12' C13' 117.5(2)
N1' C13' C12' 128.71(19)
N1' C13' C8' 109.12(17)
C12' C13' C8' 122.16(19)
C3' C14' C14 119.68(16)
C3' C14' C15' 118.88(17)
C14 C14' C15' 87.52(15)
C15 C15' C14' 88.82(15)

loop_
_geom_bond_atom_site_label_1
_geom_bond_atom_site_label_2
_geom_bond_distance
O1 C6 1.364(2)
O1 C16 1.438(2)
O2 C12 1.371(3)
O2 C17 1.428(3)
N1 C2 1.377(3)
N1 C13 1.382(3)
C2 C3 1.403(3)
C2 C7 1.404(3)
C3 N4 1.336(3)
C3 C14 1.506(3)
N4 C5 1.360(3)
C5 C6 1.382(3)
C6 C7 1.405(3)
C7 C8 1.441(3)
C8 C9 1.406(3)
C8 C13 1.410(3)
C9 C10 1.377(3)
C10 C11 1.399(3)
C11 C12 1.385(3)
C12 C13 1.394(3)
C14 C15 1.545(3)
C14 C14' 1.553(3)
C15 C15' 1.544(3)
C18 O1' 1.433(3)
O1' C6' 1.366(2)
N1' C13' 1.380(3)
N1' C2' 1.383(3)
C2' C7' 1.402(3)
C2' C3' 1.406(3)
C3' N4' 1.330(3)
C3' C14' 1.494(3)
N4' C5' 1.366(3)
C5' C6' 1.388(3)
C6' C7' 1.399(3)
C7' C8' 1.441(3)
C8' C9' 1.407(3)
C8' C13' 1.417(3)
C9' C10' 1.381(3)
C10' C11' 1.400(3)
C11' C12' 1.378(3)
C12' C13' 1.399(3)
C14' C15' 1.562(3)

loop_
_geom_torsion_atom_site_label_1
_geom_torsion_atom_site_label_2
_geom_torsion_atom_site_label_3
_geom_torsion_atom_site_label_4
_geom_torsion
C13 N1 C2 C3 175.83(19)
C13 N1 C2 C7 0.1(2)
N1 C2 C3 N4 179.08(18)
C7 C2 C3 N4 -5.7(3)
N1 C2 C3 C14 -4.0(3)
C7 C2 C3 C14 171.27(17)
C2 C3 N4 C5 2.9(3)
C14 C3 N4 C5 -174.02(17)
C3 N4 C5 C6 1.1(3)
C16 O1 C6 C5 -8.0(3)
C16 O1 C6 C7 171.63(17)
N4 C5 C6 O1 177.15(17)
N4 C5 C6 C7 -2.5(3)
N1 C2 C7 C6 -179.75(16)
C3 C2 C7 C6 4.2(3)
N1 C2 C7 C8 1.0(2)
C3 C2 C7 C8 -175.09(18)
O1 C6 C7 C2 -179.83(16)
C5 C6 C7 C2 -0.2(3)
O1 C6 C7 C8 -0.8(3)
C5 C6 C7 C8 178.9(2)
C2 C7 C8 C9 176.3(2)
C6 C7 C8 C9 -2.8(4)
C2 C7 C8 C13 -1.6(2)
C6 C7 C8 C13 179.3(2)
C13 C8 C9 C10 -0.1(3)
C7 C8 C9 C10 -177.7(2)
C8 C9 C10 C11 -1.8(3)
C9 C10 C11 C12 1.2(3)
C17 O2 C12 C11 2.9(3)
C17 O2 C12 C13 -178.07(18)
C10 C11 C12 O2 -179.8(2)
C10 C11 C12 C13 1.2(3)
C2 N1 C13 C12 179.8(2)
C2 N1 C13 C8 -1.1(2)
O2 C12 C13 N1 -3.2(3)
C11 C12 C13 N1 175.9(2)
O2 C12 C13 C8 177.78(18)
C11 C12 C13 C8 -3.1(3)
C9 C8 C13 N1 -176.59(18)
C7 C8 C13 N1 1.6(2)
C9 C8 C13 C12 2.6(3)
C7 C8 C13 C12 -179.21(18)
N4 C3 C14 C15 9.4(3)
C2 C3 C14 C15 -167.46(18)
N4 C3 C14 C14' -100.1(2)
C2 C3 C14 C14' 83.0(2)
C3 C14 C15 C15' -144.28(18)
C14' C14 C15 C15' -18.64(15)
C13' N1' C2' C7' -0.3(2)
C13' N1' C2' C3' -176.27(19)
N1' C2' C3' N4' 175.90(18)
C7' C2' C3' N4' 0.4(3)
N1' C2' C3' C14' -3.0(3)
C7' C2' C3' C14' -178.49(18)
C2' C3' N4' C5' 0.0(3)
C14' C3' N4' C5' 178.88(18)
C3' N4' C5' C6' -0.1(3)
C18 O1' C6' C5' 3.1(3)
C18 O1' C6' C7' -175.27(17)
N4' C5' C6' O1' -178.36(18)
N4' C5' C6' C7' 0.0(3)
O1' C6' C7' C2' 178.85(17)
C5' C6' C7' C2' 0.4(3)
O1' C6' C7' C8' 3.0(3)
C5' C6' C7' C8' -175.4(2)
N1' C2' C7' C6' -176.85(16)
C3' C2' C7' C6' -0.6(3)
N1' C2' C7' C8' 0.1(2)
C3' C2' C7' C8' 176.32(18)
C6' C7' C8' C9' -4.0(4)
C2' C7' C8' C9' 179.9(2)
C6' C7' C8' C13' 176.4(2)
C2' C7' C8' C13' 0.2(2)
C13' C8' C9' C10' 0.9(3)
C7' C8' C9' C10' -178.8(2)
C8' C9' C10' C11' -0.3(3)
C9' C10' C11' C12' -0.4(3)
C10' C11' C12' C13' 0.4(3)
C2' N1' C13' C12' -178.77(19)
C2' N1' C13' C8' 0.5(2)
C11' C12' C13' N1' 179.37(19)
C11' C12' C13' C8' 0.2(3)
C9' C8' C13' N1' 179.83(17)
C7' C8' C13' N1' -0.4(2)
C9' C8' C13' C12' -0.9(3)
C7' C8' C13' C12' 178.88(18)
N4' C3' C14' C14 -4.2(3)
C2' C3' C14' C14 174.73(18)
N4' C3' C14' C15' 100.7(2)
C2' C3' C14' C15' -80.4(2)
C3 C14 C14' C3' -93.3(2)
C15 C14 C14' C3' 140.54(18)
C3 C14 C14' C15' 144.58(19)
C15 C14 C14' C15' 18.42(15)
C14 C15 C15' C14' 18.52(15)
C3' C14' C15' C15 -141.26(18)
C14 C14' C15' C15 -18.43(15)
